data_4503654
loop_
_publ_author_name
'Shirman, Tanya'
'Lamere, Jean-Francois'
'Shimon, Linda J. W.'
'Gupta, Tarkeshwar'
'Martin, Jan M. L.'
'van der Boom, Milko E.'

_publ_section_title
;
 Halogen-Bonded Supramolecular Assemblies Based on Phenylethynyl Pyridine
 Derivatives: Driving Crystal Packing through Systematic Chemical
 Modifications
;
_journal_issue 8
_journal_name_full 'Crystal Growth &amp; Design'
_journal_page_first 3066
_journal_paper_doi 10.1021/cg800208w
_journal_volume 8
_journal_year 2008
_chemical_formula_sum 'C17 H13 Br F3 N O'
_chemical_formula_weight 384.19
_chemical_name_systematic
; 
 ? 
;
_space_group_IT_number 14
_symmetry_cell_setting monoclinic
_symmetry_space_group_name_Hall '-P 2ybc'
_symmetry_space_group_name_H-M 'P 1 21/c 1'
_atom_sites_solution_hydrogens geom
_atom_sites_solution_primary direct
_atom_sites_solution_secondary difmap
_audit_creation_method SHELXL-97
_cell_angle_alpha 90.00
_cell_angle_beta 100.87(3)
_cell_angle_gamma 90.00
_cell_formula_units_Z 8
_cell_length_a 24.111(5)
_cell_length_b 12.836(3)
_cell_length_c 10.303(2)
_cell_measurement_reflns_used 6062
_cell_measurement_temperature 120(2)
_cell_measurement_theta_max 27.48
_cell_measurement_theta_min 2.55
_cell_volume 3131.5(12)
_computing_cell_refinement HKL
_computing_data_collection 'Collect package (Bruker Nonius)'
_computing_data_reduction HKL
_computing_structure_refinement 'SHELXL-97 (Sheldrick, 1997)'
_computing_structure_solution 'SHELXS-97 (Sheldrick, 1990)'
_diffrn_ambient_temperature 120(2)
_diffrn_measured_fraction_theta_full 0.984
_diffrn_measured_fraction_theta_max 0.984
_diffrn_measurement_device_type 'Nonius KappaCCD'
_diffrn_measurement_method 'phi and omega scans'
_diffrn_radiation_monochromator graphite
_diffrn_radiation_source 'fine-focus sealed tube'
_diffrn_radiation_type MoK\a
_diffrn_radiation_wavelength 0.71073
_diffrn_reflns_av_R_equivalents 0.0000
_diffrn_reflns_av_sigmaI/netI 0.0625
_diffrn_reflns_limit_h_max 30
_diffrn_reflns_limit_h_min -31
_diffrn_reflns_limit_k_max 16
_diffrn_reflns_limit_k_min 0
_diffrn_reflns_limit_l_max 13
_diffrn_reflns_limit_l_min 0
_diffrn_reflns_number 7068
_diffrn_reflns_theta_full 27.46
_diffrn_reflns_theta_max 27.46
_diffrn_reflns_theta_min 2.56
_exptl_absorpt_coefficient_mu 2.660
_exptl_absorpt_correction_T_max 0.8785
_exptl_absorpt_correction_T_min 0.6183
_exptl_absorpt_correction_type empirical
_exptl_crystal_colour colourless
_exptl_crystal_density_diffrn 1.630
_exptl_crystal_density_method 'not measured'
_exptl_crystal_description plate
_exptl_crystal_F_000 1536
_exptl_crystal_size_max 0.20
_exptl_crystal_size_mid 0.20
_exptl_crystal_size_min 0.05
_refine_diff_density_max 0.597
_refine_diff_density_min -0.618
_refine_diff_density_rms 0.092
_refine_ls_extinction_method none
_refine_ls_goodness_of_fit_ref 0.983
_refine_ls_hydrogen_treatment riding
_refine_ls_matrix_type full
_refine_ls_number_parameters 421
_refine_ls_number_reflns 7068
_refine_ls_number_restraints 0
_refine_ls_restrained_S_all 0.983
_refine_ls_R_factor_all 0.0703
_refine_ls_R_factor_gt 0.0403
_refine_ls_shift/su_max 0.001
_refine_ls_shift/su_mean 0.000
_refine_ls_structure_factor_coef Fsqd
_refine_ls_weighting_details 'calc w=1/[\s^2^(Fo^2^)+(0.0464P)^2^+0.0000P] where P=(Fo^2^+2Fc^2^)/3'
_refine_ls_weighting_scheme calc
_refine_ls_wR_factor_gt 0.0842
_refine_ls_wR_factor_ref 0.0914
_reflns_number_gt 4998
_reflns_number_total 7068
_reflns_threshold_expression >2sigma(I)
_cod_data_source_file cg800208w-file002.cif
_cod_data_source_block v46a
_cod_depositor_comments
;
The following automatic conversions were performed:

'_symmetry_cell_setting' value 'Monoclinic' changed to 'monoclinic'
according to /home/saulius/struct/CIF-dictionaries/cif_core.dic
dictionary named 'cif_core.dic' version 2.4.1 from 2010-06-29.

Automatic conversion script
Id: cif_fix_values 1715 2011-07-08 13:25:40Z adriana 
;
_cod_original_cell_volume 3131.5(11)
_cod_original_sg_symbol_H-M P2(1)/c
_cod_database_code 4503654

loop_
_symmetry_equiv_pos_as_xyz
'x, y, z'
'-x, y+1/2, -z+1/2'
'-x, -y, -z'
'x, -y-1/2, z-1/2'

loop_
_atom_site_label
_atom_site_type_symbol
_atom_site_fract_x
_atom_site_fract_y
_atom_site_fract_z
_atom_site_U_iso_or_equiv
_atom_site_adp_type
_atom_site_occupancy
_atom_site_symmetry_multiplicity
_atom_site_calc_flag
_atom_site_refinement_flags
Br1 Br 0.199081(13) 0.12152(2) 0.47026(3) 0.02348(9) Uani 1 1 d .
F1 F -0.01153(7) 0.12499(11) 0.23200(16) 0.0211(4) Uani 1 1 d .
F2 F 0.20928(7) 0.13368(12) 0.18352(16) 0.0248(4) Uani 1 1 d .
F3 F 0.06940(7) 0.11929(11) 0.44908(15) 0.0225(4) Uani 1 1 d .
C1 C 0.14160(12) 0.12422(19) 0.3199(3) 0.0188(6) Uani 1 1 d .
C2 C 0.08439(12) 0.12389(18) 0.3296(3) 0.0158(6) Uani 1 1 d .
C3 C 0.04354(12) 0.12764(18) 0.2186(3) 0.0163(6) Uani 1 1 d .
C4 C 0.05586(12) 0.13397(18) 0.0918(3) 0.0155(6) Uani 1 1 d .
C5 C 0.11342(12) 0.13547(18) 0.0797(3) 0.0164(6) Uani 1 1 d .
C6 C 0.15384(12) 0.13113(19) 0.1938(3) 0.0174(6) Uani 1 1 d .
C7 C 0.01257(12) 0.13794(19) -0.0241(3) 0.0166(6) Uani 1 1 d .
C8 C -0.02218(12) 0.14320(19) -0.1233(3) 0.0188(6) Uani 1 1 d .
C9 C -0.06232(12) 0.14893(18) -0.2456(3) 0.0177(6) Uani 1 1 d .
C10 C -0.11979(13) 0.16937(19) -0.2489(3) 0.0208(6) Uani 1 1 d .
H10 H -0.1334 0.1804 -0.1693 0.025 Uiso 1 1 calc R
C11 C -0.15611(13) 0.1732(2) -0.3696(3) 0.0240(7) Uani 1 1 d .
H11 H -0.1949 0.1862 -0.3700 0.029 Uiso 1 1 calc R
N12 N -0.14018(11) 0.15990(17) -0.4865(2) 0.0232(6) Uani 1 1 d .
C13 C -0.08551(14) 0.1418(2) -0.4825(3) 0.0238(7) Uani 1 1 d .
H13 H -0.0732 0.1328 -0.5641 0.029 Uiso 1 1 calc R
C14 C -0.04536(13) 0.13518(19) -0.3672(3) 0.0205(6) Uani 1 1 d .
H14 H -0.0069 0.1215 -0.3706 0.025 Uiso 1 1 calc R
O15 O 0.12639(8) 0.14971(12) -0.04157(18) 0.0180(4) Uani 1 1 d .
C16 C 0.15066(12) 0.06470(19) -0.1124(3) 0.0179(6) Uani 1 1 d .
C17 C 0.14892(13) -0.03922(19) -0.0425(3) 0.0239(7) Uani 1 1 d .
H17A H 0.1734 -0.0361 0.0450 0.036 Uiso 1 1 calc R
H17B H 0.1622 -0.0945 -0.0948 0.036 Uiso 1 1 calc R
H17C H 0.1101 -0.0541 -0.0325 0.036 Uiso 1 1 calc R
C18 C 0.11326(13) 0.0623(2) -0.2477(3) 0.0246(7) Uani 1 1 d .
H18A H 0.0753 0.0393 -0.2397 0.037 Uiso 1 1 calc R
H18B H 0.1290 0.0137 -0.3046 0.037 Uiso 1 1 calc R
H18C H 0.1112 0.1322 -0.2866 0.037 Uiso 1 1 calc R
C19 C 0.21002(12) 0.0978(2) -0.1211(3) 0.0242(7) Uani 1 1 d .
H19A H 0.2088 0.1650 -0.1667 0.036 Uiso 1 1 calc R
H19B H 0.2271 0.0453 -0.1704 0.036 Uiso 1 1 calc R
H19C H 0.2326 0.1045 -0.0319 0.036 Uiso 1 1 calc R
Br2 Br 0.246328(13) -0.14808(2) -0.32587(3) 0.02437(9) Uani 1 1 d .
F4 F 0.46539(7) -0.13944(13) -0.23792(17) 0.0322(4) Uani 1 1 d .
F5 F 0.36389(7) -0.13792(11) -0.39765(16) 0.0262(4) Uani 1 1 d .
F6 F 0.27555(7) -0.14543(11) -0.02583(16) 0.0257(4) Uani 1 1 d .
C20 C 0.31786(13) -0.14277(19) -0.2142(3) 0.0205(6) Uani 1 1 d .
C21 C 0.36726(14) -0.14061(19) -0.2657(3) 0.0216(7) Uani 1 1 d .
C22 C 0.41837(13) -0.1405(2) -0.1842(3) 0.0211(6) Uani 1 1 d .
C23 C 0.42431(13) -0.13988(19) -0.0460(3) 0.0193(6) Uani 1 1 d .
C24 C 0.37473(13) -0.13919(18) 0.0080(3) 0.0185(6) Uani 1 1 d .
C25 C 0.32332(12) -0.14212(19) -0.0770(3) 0.0188(6) Uani 1 1 d .
C26 C 0.47925(14) -0.1421(2) 0.0371(3) 0.0221(7) Uani 1 1 d .
C27 C 0.52498(13) -0.1471(2) 0.1050(3) 0.0224(7) Uani 1 1 d .
C28 C 0.58112(13) -0.15420(19) 0.1827(3) 0.0207(6) Uani 1 1 d .
C29 C 0.62277(12) -0.2099(2) 0.1365(3) 0.0234(7) Uani 1 1 d .
H29 H 0.6143 -0.2450 0.0539 0.028 Uiso 1 1 calc R
C30 C 0.67668(13) -0.2139(2) 0.2117(3) 0.0266(7) Uani 1 1 d .
H30 H 0.7044 -0.2536 0.1792 0.032 Uiso 1 1 calc R
N31 N 0.69197(11) -0.16496(19) 0.3274(3) 0.0288(6) Uani 1 1 d .
C32 C 0.65151(14) -0.1125(2) 0.3719(3) 0.0290(7) Uani 1 1 d .
H32 H 0.6613 -0.0783 0.4549 0.035 Uiso 1 1 calc R
C33 C 0.59626(13) -0.1047(2) 0.3053(3) 0.0265(7) Uani 1 1 d .
H33 H 0.5692 -0.0666 0.3419 0.032 Uiso 1 1 calc R
O34 O 0.37883(8) -0.14350(13) 0.14174(19) 0.0195(4) Uani 1 1 d .
C35 C 0.37382(13) -0.0460(2) 0.2191(3) 0.0247(7) Uani 1 1 d .
C36 C 0.42151(15) -0.0546(3) 0.3372(3) 0.0402(9) Uani 1 1 d .
H36A H 0.4184 -0.1209 0.3827 0.060 Uiso 1 1 calc R
H36B H 0.4192 0.0032 0.3980 0.060 Uiso 1 1 calc R
H36C H 0.4578 -0.0519 0.3074 0.060 Uiso 1 1 calc R
C37 C 0.37970(18) 0.0497(2) 0.1361(3) 0.0484(11) Uani 1 1 d .
H37A H 0.4158 0.0470 0.1058 0.073 Uiso 1 1 calc R
H37B H 0.3783 0.1125 0.1894 0.073 Uiso 1 1 calc R
H37C H 0.3487 0.0513 0.0594 0.073 Uiso 1 1 calc R
C38 C 0.31690(14) -0.0504(3) 0.2609(3) 0.0404(9) Uani 1 1 d .
H38A H 0.2868 -0.0458 0.1826 0.061 Uiso 1 1 calc R
H38B H 0.3136 0.0081 0.3202 0.061 Uiso 1 1 calc R
H38C H 0.3135 -0.1162 0.3070 0.061 Uiso 1 1 calc R

loop_
_atom_site_aniso_label
_atom_site_aniso_U_11
_atom_site_aniso_U_22
_atom_site_aniso_U_33
_atom_site_aniso_U_23
_atom_site_aniso_U_13
_atom_site_aniso_U_12
Br1 0.02176(18) 0.02830(15) 0.01778(16) 0.00112(11) -0.00293(12) 0.00176(13)
F1 0.0139(9) 0.0297(8) 0.0207(9) -0.0003(7) 0.0054(7) -0.0017(7)
F2 0.0139(10) 0.0379(9) 0.0224(10) -0.0003(7) 0.0029(8) -0.0009(7)
F3 0.0236(10) 0.0312(8) 0.0135(9) 0.0014(7) 0.0054(7) 0.0001(7)
C1 0.0219(17) 0.0180(13) 0.0140(14) -0.0010(11) -0.0031(13) -0.0001(12)
C2 0.0196(17) 0.0154(12) 0.0126(15) -0.0005(10) 0.0037(12) -0.0006(11)
C3 0.0141(16) 0.0164(12) 0.0196(16) -0.0026(11) 0.0065(13) -0.0026(11)
C4 0.0185(17) 0.0148(12) 0.0119(14) -0.0009(10) -0.0002(12) -0.0015(11)
C5 0.0186(17) 0.0137(12) 0.0172(15) 0.0001(10) 0.0041(13) 0.0013(11)
C6 0.0126(16) 0.0186(13) 0.0209(16) -0.0008(11) 0.0028(13) 0.0016(11)
C7 0.0127(16) 0.0199(13) 0.0181(16) 0.0010(11) 0.0053(13) 0.0008(11)
C8 0.0171(17) 0.0184(13) 0.0211(17) 0.0006(11) 0.0042(14) -0.0011(11)
C9 0.0174(16) 0.0150(12) 0.0188(16) 0.0014(10) -0.0015(13) -0.0018(11)
C10 0.0253(19) 0.0205(13) 0.0161(16) 0.0021(11) 0.0027(14) -0.0008(12)
C11 0.0182(17) 0.0277(15) 0.0241(18) 0.0016(12) -0.0013(14) 0.0017(13)
N12 0.0234(16) 0.0275(12) 0.0168(14) 0.0017(10) -0.0012(12) -0.0023(11)
C13 0.0272(19) 0.0247(14) 0.0190(16) -0.0035(11) 0.0032(14) -0.0049(13)
C14 0.0203(17) 0.0212(13) 0.0211(16) 0.0000(11) 0.0066(14) -0.0001(12)
O15 0.0206(12) 0.0189(9) 0.0157(11) 0.0021(7) 0.0064(9) 0.0026(8)
C16 0.0198(17) 0.0203(13) 0.0154(15) -0.0036(11) 0.0080(13) 0.0002(12)
C17 0.0271(18) 0.0216(14) 0.0241(17) -0.0012(12) 0.0078(14) -0.0020(13)
C18 0.0262(19) 0.0272(14) 0.0208(17) -0.0014(12) 0.0054(14) -0.0015(13)
C19 0.0220(18) 0.0252(14) 0.0272(18) -0.0018(12) 0.0091(14) 0.0007(13)
Br2 0.02238(19) 0.02865(15) 0.01942(17) -0.00233(11) -0.00287(13) 0.00166(13)
F4 0.0255(11) 0.0490(10) 0.0245(10) -0.0029(8) 0.0106(9) 0.0028(8)
F5 0.0327(11) 0.0337(9) 0.0124(9) -0.0001(7) 0.0046(8) -0.0001(8)
F6 0.0198(10) 0.0378(9) 0.0201(10) 0.0001(7) 0.0054(8) 0.0003(7)
C20 0.0236(18) 0.0219(13) 0.0129(15) -0.0007(11) -0.0047(13) 0.0027(12)
C21 0.033(2) 0.0187(13) 0.0144(15) -0.0013(11) 0.0076(14) -0.0010(13)
C22 0.0188(17) 0.0268(14) 0.0182(16) -0.0010(12) 0.0046(14) -0.0012(13)
C23 0.0187(17) 0.0191(13) 0.0193(16) -0.0009(11) 0.0016(13) 0.0006(12)
C24 0.0213(17) 0.0166(13) 0.0168(15) 0.0021(10) 0.0014(13) 0.0026(12)
C25 0.0177(17) 0.0206(13) 0.0187(16) 0.0002(11) 0.0050(13) 0.0014(12)
C26 0.0247(19) 0.0228(14) 0.0190(16) 0.0003(11) 0.0046(14) 0.0022(13)
C27 0.0211(18) 0.0241(14) 0.0208(16) 0.0010(12) 0.0009(14) 0.0025(13)
C28 0.0171(17) 0.0224(13) 0.0220(16) 0.0074(12) 0.0025(14) 0.0006(12)
C29 0.0230(18) 0.0233(14) 0.0235(17) 0.0004(12) 0.0037(14) -0.0013(13)
C30 0.0167(18) 0.0276(15) 0.036(2) 0.0055(13) 0.0065(15) 0.0010(13)
N31 0.0183(15) 0.0354(14) 0.0297(16) 0.0074(12) -0.0032(13) -0.0066(12)
C32 0.028(2) 0.0367(16) 0.0209(17) 0.0012(13) 0.0006(15) -0.0063(15)
C33 0.0244(19) 0.0293(15) 0.0252(17) 0.0011(13) 0.0028(15) -0.0002(14)
O34 0.0240(12) 0.0204(9) 0.0131(10) -0.0001(7) 0.0009(9) 0.0024(8)
C35 0.0318(19) 0.0248(14) 0.0172(16) -0.0047(12) 0.0037(14) 0.0015(13)
C36 0.037(2) 0.059(2) 0.0226(19) -0.0128(16) 0.0016(17) 0.0034(18)
C37 0.090(3) 0.0295(17) 0.030(2) -0.0046(14) 0.022(2) 0.0039(19)
C38 0.034(2) 0.056(2) 0.031(2) -0.0127(16) 0.0087(17) 0.0095(17)

loop_
_atom_type_symbol
_atom_type_description
_atom_type_scat_dispersion_real
_atom_type_scat_dispersion_imag
_atom_type_scat_source
C C 0.0033 0.0016 'International Tables Vol C Tables 4.2.6.8 and 6.1.1.4'
H H 0.0000 0.0000 'International Tables Vol C Tables 4.2.6.8 and 6.1.1.4'
N N 0.0061 0.0033 'International Tables Vol C Tables 4.2.6.8 and 6.1.1.4'
O O 0.0106 0.0060 'International Tables Vol C Tables 4.2.6.8 and 6.1.1.4'
F F 0.0171 0.0103 'International Tables Vol C Tables 4.2.6.8 and 6.1.1.4'
Br Br -0.2901 2.4595 'International Tables Vol C Tables 4.2.6.8 and 6.1.1.4'

loop_
_geom_angle_atom_site_label_1
_geom_angle_atom_site_label_2
_geom_angle_atom_site_label_3
_geom_angle
C6 C1 C2 116.9(3)
C6 C1 Br1 121.3(2)
C2 C1 Br1 121.7(2)
F3 C2 C3 119.5(2)
F3 C2 C1 120.1(3)
C3 C2 C1 120.4(3)
F1 C3 C2 118.6(2)
F1 C3 C4 118.7(3)
C2 C3 C4 122.7(3)
C3 C4 C5 117.9(3)
C3 C4 C7 122.2(3)
C5 C4 C7 120.0(2)
O15 C5 C6 122.8(3)
O15 C5 C4 118.8(3)
C6 C5 C4 118.1(3)
F2 C6 C5 118.6(2)
F2 C6 C1 117.4(3)
C5 C6 C1 124.0(3)
C8 C7 C4 177.5(3)
C7 C8 C9 177.8(3)
C14 C9 C10 117.1(3)
C14 C9 C8 121.0(3)
C10 C9 C8 121.9(3)
C11 C10 C9 118.9(3)
C11 C10 H10 120.5
C9 C10 H10 120.5
N12 C11 C10 124.3(3)
N12 C11 H11 117.8
C10 C11 H11 117.8
C13 N12 C11 116.4(3)
N12 C13 C14 124.3(3)
N12 C13 H13 117.8
C14 C13 H13 117.8
C13 C14 C9 119.0(3)
C13 C14 H14 120.5
C9 C14 H14 120.5
C5 O15 C16 122.11(18)
O15 C16 C18 104.2(2)
O15 C16 C19 106.7(2)
C18 C16 C19 111.0(2)
O15 C16 C17 111.2(2)
C18 C16 C17 110.7(2)
C19 C16 C17 112.7(2)
C16 C17 H17A 109.5
C16 C17 H17B 109.5
H17A C17 H17B 109.5
C16 C17 H17C 109.5
H17A C17 H17C 109.5
H17B C17 H17C 109.5
C16 C18 H18A 109.5
C16 C18 H18B 109.5
H18A C18 H18B 109.5
C16 C18 H18C 109.5
H18A C18 H18C 109.5
H18B C18 H18C 109.5
C16 C19 H19A 109.5
C16 C19 H19B 109.5
H19A C19 H19B 109.5
C16 C19 H19C 109.5
H19A C19 H19C 109.5
H19B C19 H19C 109.5
C21 C20 C25 117.5(3)
C21 C20 Br2 121.2(2)
C25 C20 Br2 121.3(2)
F5 C21 C22 120.0(3)
F5 C21 C20 119.5(3)
C22 C21 C20 120.5(3)
F4 C22 C21 118.8(3)
F4 C22 C23 118.8(3)
C21 C22 C23 122.4(3)
C22 C23 C24 117.9(3)
C22 C23 C26 120.7(3)
C24 C23 C26 121.3(3)
O34 C24 C25 121.8(3)
O34 C24 C23 119.5(3)
C25 C24 C23 118.5(3)
F6 C25 C24 118.9(2)
F6 C25 C20 118.0(3)
C24 C25 C20 123.1(3)
C27 C26 C23 178.0(3)
C26 C27 C28 177.8(3)
C29 C28 C33 117.4(3)
C29 C28 C27 120.5(3)
C33 C28 C27 122.1(3)
C30 C29 C28 119.4(3)
C30 C29 H29 120.3
C28 C29 H29 120.3
N31 C30 C29 123.7(3)
N31 C30 H30 118.2
C29 C30 H30 118.2
C32 N31 C30 116.5(3)
N31 C32 C33 124.3(3)
N31 C32 H32 117.8
C33 C32 H32 117.8
C32 C33 C28 118.6(3)
C32 C33 H33 120.7
C28 C33 H33 120.7
C24 O34 C35 120.33(19)
O34 C35 C36 103.9(2)
O34 C35 C38 106.8(2)
C36 C35 C38 111.1(3)
O34 C35 C37 110.5(2)
C36 C35 C37 112.0(3)
C38 C35 C37 112.1(3)
C35 C36 H36A 109.5
C35 C36 H36B 109.5
H36A C36 H36B 109.5
C35 C36 H36C 109.5
H36A C36 H36C 109.5
H36B C36 H36C 109.5
C35 C37 H37A 109.5
C35 C37 H37B 109.5
H37A C37 H37B 109.5
C35 C37 H37C 109.5
H37A C37 H37C 109.5
H37B C37 H37C 109.5
C35 C38 H38A 109.5
C35 C38 H38B 109.5
H38A C38 H38B 109.5
C35 C38 H38C 109.5
H38A C38 H38C 109.5
H38B C38 H38C 109.5

loop_
_geom_bond_atom_site_label_1
_geom_bond_atom_site_label_2
_geom_bond_distance
Br1 C1 1.874(3)
F1 C3 1.361(3)
F2 C6 1.361(3)
F3 C2 1.348(3)
C1 C6 1.388(4)
C1 C2 1.402(4)
C2 C3 1.362(4)
C3 C4 1.396(4)
C4 C5 1.416(4)
C4 C7 1.431(4)
C5 O15 1.357(3)
C5 C6 1.379(4)
C7 C8 1.195(4)
C8 C9 1.439(4)
C9 C14 1.400(4)
C9 C10 1.405(4)
C10 C11 1.381(4)
C10 H10 0.9500
C11 N12 1.342(4)
C11 H11 0.9500
N12 C13 1.331(4)
C13 C14 1.387(4)
C13 H13 0.9500
C14 H14 0.9500
O15 C16 1.492(3)
C16 C18 1.512(4)
C16 C19 1.512(4)
C16 C17 1.520(3)
C17 H17A 0.9800
C17 H17B 0.9800
C17 H17C 0.9800
C18 H18A 0.9800
C18 H18B 0.9800
C18 H18C 0.9800
C19 H19A 0.9800
C19 H19B 0.9800
C19 H19C 0.9800
Br2 C20 1.886(3)
F4 C22 1.352(3)
F5 C21 1.347(3)
F6 C25 1.355(3)
C20 C21 1.393(4)
C20 C25 1.395(4)
C21 C22 1.354(4)
C22 C23 1.404(4)
C23 C24 1.411(4)
C23 C26 1.436(4)
C24 O34 1.363(3)
C24 C25 1.377(4)
C26 C27 1.191(4)
C27 C28 1.439(4)
C28 C29 1.388(4)
C28 C33 1.399(4)
C29 C30 1.383(4)
C29 H29 0.9500
C30 N31 1.337(4)
C30 H30 0.9500
N31 C32 1.336(4)
C32 C33 1.382(4)
C32 H32 0.9500
C33 H33 0.9500
O34 C35 1.501(3)
C35 C36 1.512(4)
C35 C38 1.515(4)
C35 C37 1.519(4)
C36 H36A 0.9800
C36 H36B 0.9800
C36 H36C 0.9800
C37 H37A 0.9800
C37 H37B 0.9800
C37 H37C 0.9800
C38 H38A 0.9800
C38 H38B 0.9800
C38 H38C 0.9800

loop_
_geom_torsion_atom_site_label_1
_geom_torsion_atom_site_label_2
_geom_torsion_atom_site_label_3
_geom_torsion_atom_site_label_4
_geom_torsion
C6 C1 C2 F3 -178.8(2)
Br1 C1 C2 F3 -1.4(3)
C6 C1 C2 C3 1.6(4)
Br1 C1 C2 C3 178.91(18)
F3 C2 C3 F1 -1.0(3)
C1 C2 C3 F1 178.7(2)
F3 C2 C3 C4 179.1(2)
C1 C2 C3 C4 -1.3(4)
F1 C3 C4 C5 -179.3(2)
C2 C3 C4 C5 0.6(4)
F1 C3 C4 C7 0.1(3)
C2 C3 C4 C7 -180.0(2)
C3 C4 C5 O15 -174.9(2)
C7 C4 C5 O15 5.6(3)
C3 C4 C5 C6 -0.3(3)
C7 C4 C5 C6 -179.8(2)
O15 C5 C6 F2 -4.9(3)
C4 C5 C6 F2 -179.3(2)
O15 C5 C6 C1 175.1(2)
C4 C5 C6 C1 0.7(4)
C2 C1 C6 F2 178.7(2)
Br1 C1 C6 F2 1.3(3)
C2 C1 C6 C5 -1.3(4)
Br1 C1 C6 C5 -178.69(19)
C3 C4 C7 C8 154(6)
C5 C4 C7 C8 -26(7)
C4 C7 C8 C9 36(12)
C7 C8 C9 C14 2(7)
C7 C8 C9 C10 -177(100)
C14 C9 C10 C11 0.9(4)
C8 C9 C10 C11 -179.6(2)
C9 C10 C11 N12 -0.9(4)
C10 C11 N12 C13 0.1(4)
C11 N12 C13 C14 0.6(4)
N12 C13 C14 C9 -0.5(4)
C10 C9 C14 C13 -0.3(3)
C8 C9 C14 C13 -179.8(2)
C6 C5 O15 C16 75.3(3)
C4 C5 O15 C16 -110.3(3)
C5 O15 C16 C18 128.9(2)
C5 O15 C16 C19 -113.7(3)
C5 O15 C16 C17 9.6(3)
C25 C20 C21 F5 -178.0(2)
Br2 C20 C21 F5 2.8(3)
C25 C20 C21 C22 1.6(4)
Br2 C20 C21 C22 -177.7(2)
F5 C21 C22 F4 -1.1(4)
C20 C21 C22 F4 179.3(2)
F5 C21 C22 C23 177.9(2)
C20 C21 C22 C23 -1.6(4)
F4 C22 C23 C24 178.9(2)
C21 C22 C23 C24 -0.1(4)
F4 C22 C23 C26 -2.3(4)
C21 C22 C23 C26 178.6(2)
C22 C23 C24 O34 177.0(2)
C26 C23 C24 O34 -1.8(4)
C22 C23 C24 C25 1.8(4)
C26 C23 C24 C25 -176.9(2)
O34 C24 C25 F6 2.5(4)
C23 C24 C25 F6 177.6(2)
O34 C24 C25 C20 -176.9(2)
C23 C24 C25 C20 -1.9(4)
C21 C20 C25 F6 -179.2(2)
Br2 C20 C25 F6 0.0(3)
C21 C20 C25 C24 0.2(4)
Br2 C20 C25 C24 179.43(19)
C22 C23 C26 C27 -72(9)
C24 C23 C26 C27 107(9)
C23 C26 C27 C28 59(14)
C26 C27 C28 C29 -20(8)
C26 C27 C28 C33 159(8)
C33 C28 C29 C30 -0.3(4)
C27 C28 C29 C30 178.7(2)
C28 C29 C30 N31 -1.3(4)
C29 C30 N31 C32 2.0(4)
C30 N31 C32 C33 -1.2(4)
N31 C32 C33 C28 -0.3(4)
C29 C28 C33 C32 1.0(4)
C27 C28 C33 C32 -178.0(3)
C25 C24 O34 C35 -85.4(3)
C23 C24 O34 C35 99.6(3)
C24 O34 C35 C36 -135.1(3)
C24 O34 C35 C38 107.3(3)
C24 O34 C35 C37 -14.8(4)
